data_7207770
loop_
_publ_author_name
'Shen, Chaojun'
'Sheng, Tianlu'
'Zhu, Qilong'
'Hu, Shengmin'
'Wu, Xintao'

_publ_section_title
;
 Four new cobalt(ii) coordination complexes: thermochromic switchable
 behavior in the process of dehydration and rehydration
;
_journal_issue 9
_journal_name_full CrystEngComm
_journal_page_first 3189
_journal_paper_doi 10.1039/c2ce06478b
_journal_volume 14
_journal_year 2012
_chemical_formula_sum 'C24 H24 Co N4 O11 S2'
_chemical_formula_weight 667.52
_chemical_name_systematic
;
?
;
_space_group_IT_number 14
_symmetry_cell_setting monoclinic
_symmetry_space_group_name_Hall '-P 2ybc'
_symmetry_space_group_name_H-M 'P 1 21/c 1'
_atom_sites_solution_hydrogens geom
_atom_sites_solution_primary direct
_atom_sites_solution_secondary difmap
_audit_creation_method SHELXL-97
_cell_angle_alpha 90.00
_cell_angle_beta 104.584(7)
_cell_angle_gamma 90.00
_cell_formula_units_Z 4
_cell_length_a 15.839(7)
_cell_length_b 7.526(3)
_cell_length_c 23.941(10)
_cell_measurement_reflns_used 8242
_cell_measurement_temperature 293(2)
_cell_measurement_theta_max 27.4835
_cell_measurement_theta_min 3.0022
_cell_volume 2762(2)
_computing_cell_refinement 'Bruker XSCANS'
_computing_data_collection 'Bruker XSCANS'
_computing_data_reduction 'Bruker SHELXTL'
_computing_molecular_graphics 'Bruker SHELXTL'
_computing_publication_material 'Bruker SHELXTL'
_computing_structure_refinement 'SHELXL-97 (Sheldrick, 1997)'
_computing_structure_solution 'SHELXS-97 (Sheldrick, 1990)'
_diffrn_ambient_temperature 293(2)
_diffrn_detector_area_resol_mean 28.5714
_diffrn_measured_fraction_theta_full 0.997
_diffrn_measured_fraction_theta_max 0.997
_diffrn_measurement_device_type 'Bruker P4'
_diffrn_measurement_method '\w scans'
_diffrn_radiation_monochromator graphite
_diffrn_radiation_source 'fine-focus sealed tube'
_diffrn_radiation_type MoK\a
_diffrn_radiation_wavelength 0.71073
_diffrn_reflns_av_R_equivalents 0.0581
_diffrn_reflns_av_sigmaI/netI 0.0569
_diffrn_reflns_limit_h_max 20
_diffrn_reflns_limit_h_min -17
_diffrn_reflns_limit_k_max 9
_diffrn_reflns_limit_k_min -9
_diffrn_reflns_limit_l_max 31
_diffrn_reflns_limit_l_min -31
_diffrn_reflns_number 23033
_diffrn_reflns_theta_full 27.48
_diffrn_reflns_theta_max 27.48
_diffrn_reflns_theta_min 2.66
_exptl_absorpt_coefficient_mu 0.840
_exptl_absorpt_correction_T_max 1.0000
_exptl_absorpt_correction_T_min 0.6715
_exptl_absorpt_correction_type multi-scan
_exptl_crystal_colour Pink
_exptl_crystal_density_diffrn 1.605
_exptl_crystal_density_method 'not measured'
_exptl_crystal_description Prism
_exptl_crystal_F_000 1372
_exptl_crystal_size_max 0.3400
_exptl_crystal_size_mid 0.1500
_exptl_crystal_size_min 0.0200
_refine_diff_density_max 0.342
_refine_diff_density_min -0.370
_refine_diff_density_rms 0.068
_refine_ls_extinction_method none
_refine_ls_goodness_of_fit_ref 1.030
_refine_ls_hydrogen_treatment constr
_refine_ls_matrix_type full
_refine_ls_number_parameters 379
_refine_ls_number_reflns 6315
_refine_ls_number_restraints 0
_refine_ls_restrained_S_all 1.030
_refine_ls_R_factor_all 0.0822
_refine_ls_R_factor_gt 0.0721
_refine_ls_shift/su_max 0.044
_refine_ls_shift/su_mean 0.002
_refine_ls_structure_factor_coef Fsqd
_refine_ls_weighting_details 'calc w=1/[\s^2^(Fo^2^)+(0.0228P)^2^+8.7353P] where P=(Fo^2^+2Fc^2^)/3'
_refine_ls_weighting_scheme calc
_refine_ls_wR_factor_gt 0.1256
_refine_ls_wR_factor_ref 0.1312
_reflns_number_gt 5704
_reflns_number_total 6315
_reflns_threshold_expression >2sigma(I)
_cod_data_source_file c2ce06478b.txt
_cod_data_source_block Co-3
_cod_depositor_comments
;
The following automatic conversions were performed:

'_symmetry_cell_setting' value 'Monoclinic' changed to 'monoclinic'
according to /home/saulius/struct/CIF-dictionaries/cif_core.dic
dictionary named 'cif_core.dic' version 2.4.1 from
2010-06-29.

'_exptl_absorpt_correction_type' value 'Multi-scan'
changed to 'multi-scan' according to
/home/saulius/struct/CIF-dictionaries/cif_core.dic dictionary named
'cif_core.dic' version 2.4.1 from 2010-06-29.

Automatic conversion script
Id: cif_fix_values 1715 2011-07-08 13:25:40Z adriana 
;
_cod_original_cell_volume 2761.9(19)
_cod_original_sg_symbol_H-M P2(1)/c
_cod_database_code 7207770

loop_
_symmetry_equiv_pos_as_xyz
'x, y, z'
'-x, y+1/2, -z+1/2'
'-x, -y, -z'
'x, -y-1/2, z-1/2'

loop_
_atom_site_label
_atom_site_type_symbol
_atom_site_fract_x
_atom_site_fract_y
_atom_site_fract_z
_atom_site_U_iso_or_equiv
_atom_site_adp_type
_atom_site_occupancy
_atom_site_symmetry_multiplicity
_atom_site_calc_flag
_atom_site_refinement_flags
Co1 Co 0.42474(3) -0.53287(7) 0.69891(2) 0.02713(14) Uani 1 1 d .
C1 C -0.1117(2) -0.0710(5) 0.55719(17) 0.0309(9) Uani 1 1 d .
C2 C -0.1331(2) 0.0285(6) 0.64008(16) 0.0306(8) Uani 1 1 d .
C3 C -0.1913(2) 0.1748(5) 0.55841(16) 0.0288(8) Uani 1 1 d .
C4 C 0.0028(3) -0.3544(6) 0.56665(17) 0.0325(9) Uani 1 1 d .
C5 C 0.0921(2) -0.3303(5) 0.57572(15) 0.0284(8) Uani 1 1 d .
H5A H 0.1138 -0.2398 0.5568 0.034 Uiso 1 1 calc R
C6 C 0.1490(2) -0.4438(5) 0.61359(15) 0.0267(8) Uani 1 1 d .
C7 C 0.1163(3) -0.5794(6) 0.64137(18) 0.0363(9) Uani 1 1 d .
H7A H 0.1542 -0.6564 0.6660 0.044 Uiso 1 1 calc R
C8 C 0.0270(3) -0.5996(6) 0.6323(2) 0.0443(11) Uani 1 1 d .
H8A H 0.0050 -0.6893 0.6514 0.053 Uiso 1 1 calc R
C9 C -0.0297(3) -0.4878(6) 0.5952(2) 0.0419(11) Uani 1 1 d .
H9A H -0.0896 -0.5019 0.5894 0.050 Uiso 1 1 calc R
C10 C 0.2462(2) -0.4193(5) 0.62512(15) 0.0271(8) Uani 1 1 d .
C11 C -0.1675(2) 0.1822(5) 0.73610(16) 0.0296(8) Uani 1 1 d .
C12 C -0.2559(2) 0.1800(5) 0.73178(15) 0.0254(8) Uani 1 1 d .
H12A H -0.2882 0.0784 0.7184 0.030 Uiso 1 1 calc R
C13 C -0.2972(2) 0.3278(5) 0.74716(15) 0.0243(7) Uani 1 1 d .
C14 C -0.2487(3) 0.4764(6) 0.7683(2) 0.0397(10) Uani 1 1 d .
H14A H -0.2757 0.5769 0.7783 0.048 Uiso 1 1 calc R
C15 C -0.1183(3) 0.3282(7) 0.7586(2) 0.0492(12) Uani 1 1 d .
H15A H -0.0583 0.3279 0.7630 0.059 Uiso 1 1 calc R
C16 C -0.1586(3) 0.4748(7) 0.7747(3) 0.0606(16) Uani 1 1 d .
H16A H -0.1255 0.5737 0.7899 0.073 Uiso 1 1 calc R
C17 C -0.3946(2) 0.3212(5) 0.73960(15) 0.0249(8) Uani 1 1 d .
C18 C -0.2696(2) 0.4698(5) 0.54703(17) 0.0299(8) Uani 1 1 d .
C19 C -0.2978(3) 0.6007(6) 0.50540(18) 0.0396(10) Uani 1 1 d .
H19A H -0.2913 0.5835 0.4682 0.048 Uiso 1 1 calc R
C20 C -0.3351(3) 0.7551(6) 0.51850(18) 0.0408(10) Uani 1 1 d .
H20A H -0.3524 0.8420 0.4903 0.049 Uiso 1 1 calc R
C21 C -0.3473(3) 0.7827(5) 0.57287(18) 0.0352(9) Uani 1 1 d .
C22 C -0.3168(3) 0.6543(7) 0.61476(19) 0.0469(12) Uani 1 1 d .
H22A H -0.3232 0.6727 0.6519 0.056 Uiso 1 1 calc R
C23 C -0.2769(3) 0.4995(6) 0.60293(18) 0.0415(11) Uani 1 1 d .
H23A H -0.2554 0.4170 0.6319 0.050 Uiso 1 1 calc R
C24 C -0.3945(3) 0.9403(6) 0.58555(18) 0.0379(10) Uani 1 1 d .
N1 N -0.0950(2) -0.0943(5) 0.61437(13) 0.0325(8) Uani 1 1 d .
N2 N -0.1803(2) 0.1666(4) 0.61559(13) 0.0297(7) Uani 1 1 d .
N3 N -0.1605(2) 0.0563(5) 0.52649(14) 0.0328(8) Uani 1 1 d .
N4 N -0.2344(2) 0.3152(4) 0.52816(14) 0.0327(8) Uani 1 1 d .
H4A H -0.2413 0.3086 0.4914 0.039 Uiso 1 1 calc R
O1 O 0.29329(17) -0.5217(4) 0.66061(12) 0.0350(7) Uani 1 1 d .
O1W O 0.44392(19) -0.3635(4) 0.63066(13) 0.0434(8) Uani 1 1 d .
H1WA H 0.3932 -0.3201 0.6179 0.052 Uiso 1 1 d R
H1WB H 0.4729 -0.2675 0.6331 0.052 Uiso 1 1 d R
O2 O 0.27511(18) -0.3009(4) 0.59717(12) 0.0362(7) Uani 1 1 d .
O2W O 0.39855(18) -0.6879(4) 0.76357(12) 0.0350(7) Uani 1 1 d .
H2WA H 0.4124 -0.7972 0.7672 0.042 Uiso 1 1 d R
H2WB H 0.4067 -0.6421 0.7970 0.042 Uiso 1 1 d R
O3 O -0.42970(17) 0.1741(3) 0.74243(13) 0.0340(6) Uani 1 1 d .
O3W O 0.42647(19) -0.7580(4) 0.64569(13) 0.0416(7) Uani 1 1 d .
H3WA H 0.4564 -0.8460 0.6620 0.050 Uiso 1 1 d R
H3WB H 0.3809 -0.8168 0.6298 0.050 Uiso 1 1 d R
O4 O -0.43781(16) 0.4631(3) 0.72718(12) 0.0319(6) Uani 1 1 d .
O4W O 0.5205(3) -0.6310(6) 0.5573(2) 0.0818(14) Uani 1 1 d .
H4WA H 0.5518 -0.5683 0.5842 0.098 Uiso 1 1 d R
H4WB H 0.4721 -0.6552 0.5648 0.098 Uiso 1 1 d R
O5W O 0.2734(2) 0.0728(5) 0.59861(15) 0.0618(10) Uani 1 1 d .
H5WA H 0.2794 -0.0386 0.6040 0.074 Uiso 1 1 d R
H5WB H 0.2326 0.0912 0.5685 0.074 Uiso 1 1 d R
O5 O -0.4284(3) 0.9514(5) 0.62624(14) 0.0608(10) Uani 1 1 d .
O6 O -0.3999(2) 1.0681(4) 0.54761(15) 0.0538(9) Uani 1 1 d .
H6A H -0.4264 1.1525 0.5567 0.081 Uiso 1 1 calc R
S1 S -0.06772(7) -0.21727(16) 0.51480(4) 0.0391(3) Uani 1 1 d .
S2 S -0.11531(7) -0.00641(15) 0.71480(4) 0.0370(3) Uani 1 1 d .

loop_
_atom_site_aniso_label
_atom_site_aniso_U_11
_atom_site_aniso_U_22
_atom_site_aniso_U_33
_atom_site_aniso_U_23
_atom_site_aniso_U_13
_atom_site_aniso_U_12
Co1 0.0202(2) 0.0248(3) 0.0355(3) 0.0006(2) 0.0054(2) 0.0003(2)
C1 0.0235(19) 0.036(2) 0.034(2) -0.0020(17) 0.0079(16) 0.0035(16)
C2 0.0245(19) 0.037(2) 0.0311(19) -0.0003(17) 0.0089(16) 0.0045(17)
C3 0.0233(18) 0.033(2) 0.0304(19) 0.0045(16) 0.0066(16) 0.0045(16)
C4 0.028(2) 0.035(2) 0.033(2) -0.0043(17) 0.0046(17) 0.0083(17)
C5 0.0266(19) 0.033(2) 0.0260(18) 0.0007(16) 0.0067(16) 0.0048(16)
C6 0.0241(18) 0.030(2) 0.0264(18) -0.0015(15) 0.0060(15) 0.0033(16)
C7 0.029(2) 0.038(2) 0.040(2) 0.0067(19) 0.0055(18) 0.0016(18)
C8 0.034(2) 0.042(3) 0.057(3) 0.013(2) 0.010(2) -0.007(2)
C9 0.021(2) 0.046(3) 0.055(3) 0.000(2) 0.0037(19) -0.0009(19)
C10 0.0232(18) 0.033(2) 0.0249(17) -0.0017(16) 0.0056(15) 0.0009(16)
C11 0.0235(19) 0.037(2) 0.0293(19) 0.0020(17) 0.0092(16) 0.0055(17)
C12 0.0241(18) 0.0226(18) 0.0285(18) 0.0028(15) 0.0051(15) 0.0002(15)
C13 0.0238(18) 0.0254(19) 0.0253(17) 0.0039(15) 0.0091(15) 0.0015(15)
C14 0.028(2) 0.035(2) 0.056(3) -0.014(2) 0.011(2) 0.0018(18)
C15 0.020(2) 0.053(3) 0.076(3) -0.016(3) 0.014(2) -0.004(2)
C16 0.031(2) 0.047(3) 0.103(4) -0.034(3) 0.015(3) -0.011(2)
C17 0.0253(19) 0.0246(19) 0.0258(17) 0.0004(15) 0.0084(15) 0.0023(15)
C18 0.0239(18) 0.033(2) 0.0323(19) 0.0047(17) 0.0069(16) 0.0047(16)
C19 0.051(3) 0.040(2) 0.032(2) 0.0106(18) 0.017(2) 0.013(2)
C20 0.051(3) 0.037(2) 0.036(2) 0.0090(19) 0.013(2) 0.008(2)
C21 0.036(2) 0.029(2) 0.040(2) 0.0020(18) 0.0098(19) 0.0043(18)
C22 0.056(3) 0.055(3) 0.033(2) 0.006(2) 0.018(2) 0.021(2)
C23 0.049(3) 0.044(3) 0.033(2) 0.0126(19) 0.014(2) 0.021(2)
C24 0.042(2) 0.038(2) 0.033(2) 0.0004(18) 0.0078(19) 0.004(2)
N1 0.0325(18) 0.039(2) 0.0273(16) 0.0062(14) 0.0099(14) 0.0145(15)
N2 0.0265(16) 0.0337(18) 0.0292(16) 0.0040(14) 0.0073(14) 0.0080(14)
N3 0.0298(17) 0.038(2) 0.0303(16) 0.0018(15) 0.0077(14) 0.0117(15)
N4 0.0335(18) 0.0366(19) 0.0284(16) 0.0033(14) 0.0085(14) 0.0108(15)
O1 0.0236(13) 0.0388(16) 0.0395(15) 0.0067(13) 0.0020(12) 0.0023(12)
O1W 0.0304(16) 0.0447(18) 0.0543(19) 0.0140(15) 0.0093(14) -0.0019(14)
O2 0.0274(14) 0.0425(17) 0.0391(15) 0.0088(13) 0.0091(13) -0.0018(13)
O2W 0.0435(17) 0.0235(14) 0.0419(16) 0.0035(12) 0.0181(14) 0.0046(12)
O3 0.0278(14) 0.0194(13) 0.0559(18) 0.0069(12) 0.0127(13) 0.0008(11)
O3W 0.0367(17) 0.0300(16) 0.0531(18) -0.0071(14) 0.0016(15) 0.0037(13)
O4 0.0198(13) 0.0216(13) 0.0536(17) 0.0012(12) 0.0079(12) 0.0022(11)
O4W 0.055(2) 0.080(3) 0.117(4) -0.035(3) 0.035(3) 0.004(2)
O5W 0.067(2) 0.051(2) 0.057(2) 0.0047(18) -0.0043(19) -0.0150(19)
O5 0.089(3) 0.058(2) 0.0424(18) 0.0094(17) 0.0294(19) 0.032(2)
O6 0.068(2) 0.0386(19) 0.064(2) 0.0123(16) 0.0336(19) 0.0165(17)
S1 0.0347(6) 0.0516(7) 0.0294(5) -0.0023(5) 0.0049(4) 0.0171(5)
S2 0.0384(6) 0.0450(6) 0.0297(5) 0.0080(4) 0.0122(4) 0.0211(5)

loop_
_atom_type_symbol
_atom_type_description
_atom_type_scat_dispersion_real
_atom_type_scat_dispersion_imag
_atom_type_scat_source
C C 0.0033 0.0016 'International Tables Vol C Tables 4.2.6.8 and 6.1.1.4'
H H 0.0000 0.0000 'International Tables Vol C Tables 4.2.6.8 and 6.1.1.4'
N N 0.0061 0.0033 'International Tables Vol C Tables 4.2.6.8 and 6.1.1.4'
O O 0.0106 0.0060 'International Tables Vol C Tables 4.2.6.8 and 6.1.1.4'
S S 0.1246 0.1234 'International Tables Vol C Tables 4.2.6.8 and 6.1.1.4'
Co Co 0.3494 0.9721 'International Tables Vol C Tables 4.2.6.8 and 6.1.1.4'

loop_
_geom_angle_atom_site_label_1
_geom_angle_atom_site_label_2
_geom_angle_atom_site_label_3
_geom_angle
_geom_angle_site_symmetry_1
_geom_angle_site_symmetry_3
O1 Co1 O2W 89.16(11) . .
O1 Co1 O3 97.59(11) . 2_546
O2W Co1 O3 84.13(12) . 2_546
O1 Co1 O4 172.32(12) . 1_645
O2W Co1 O4 97.90(11) . 1_645
O3 Co1 O4 86.22(11) 2_546 1_645
O1 Co1 O3W 85.96(12) . .
O2W Co1 O3W 91.97(12) . .
O3 Co1 O3W 174.67(12) 2_546 .
O4 Co1 O3W 90.73(11) 1_645 .
O1 Co1 O1W 87.59(11) . .
O2W Co1 O1W 176.32(11) . .
O3 Co1 O1W 94.60(12) 2_546 .
O4 Co1 O1W 85.45(11) 1_645 .
O3W Co1 O1W 89.51(13) . .
N3 C1 N1 126.7(4) . .
N3 C1 S1 113.1(3) . .
N1 C1 S1 120.2(3) . .
N2 C2 N1 127.4(4) . .
N2 C2 S2 119.6(3) . .
N1 C2 S2 113.0(3) . .
N2 C3 N3 125.4(3) . .
N2 C3 N4 119.9(4) . .
N3 C3 N4 114.7(3) . .
C9 C4 C5 120.5(4) . .
C9 C4 S1 121.3(3) . .
C5 C4 S1 118.1(3) . .
C4 C5 C6 119.1(4) . .
C4 C5 H5A 120.4 . .
C6 C5 H5A 120.4 . .
C7 C6 C5 120.2(4) . .
C7 C6 C10 119.4(3) . .
C5 C6 C10 120.4(3) . .
C8 C7 C6 119.7(4) . .
C8 C7 H7A 120.1 . .
C6 C7 H7A 120.1 . .
C9 C8 C7 120.5(4) . .
C9 C8 H8A 119.8 . .
C7 C8 H8A 119.8 . .
C8 C9 C4 119.9(4) . .
C8 C9 H9A 120.1 . .
C4 C9 H9A 120.0 . .
O1 C10 O2 124.1(4) . .
O1 C10 C6 117.3(3) . .
O2 C10 C6 118.6(3) . .
C15 C11 C12 120.2(4) . .
C15 C11 S2 119.4(3) . .
C12 C11 S2 120.3(3) . .
C11 C12 C13 120.6(4) . .
C11 C12 H12A 119.7 . .
C13 C12 H12A 119.7 . .
C14 C13 C12 119.5(4) . .
C14 C13 C17 122.0(3) . .
C12 C13 C17 118.6(3) . .
C13 C14 C16 119.5(4) . .
C13 C14 H14A 120.2 . .
C16 C14 H14A 120.2 . .
C11 C15 C16 119.6(4) . .
C11 C15 H15A 120.2 . .
C16 C15 H15A 120.2 . .
C15 C16 C14 120.6(4) . .
C15 C16 H16A 119.7 . .
C14 C16 H16A 119.7 . .
O3 C17 O4 122.7(3) . .
O3 C17 C13 118.6(3) . .
O4 C17 C13 118.6(3) . .
C23 C18 C19 119.1(4) . .
C23 C18 N4 125.1(4) . .
C19 C18 N4 115.8(4) . .
C20 C19 C18 120.9(4) . .
C20 C19 H19A 119.6 . .
C18 C19 H19A 119.6 . .
C19 C20 C21 120.9(4) . .
C19 C20 H20A 119.6 . .
C21 C20 H20A 119.6 . .
C20 C21 C22 118.1(4) . .
C20 C21 C24 121.0(4) . .
C22 C21 C24 120.9(4) . .
C23 C22 C21 122.0(4) . .
C23 C22 H22A 119.0 . .
C21 C22 H22A 119.0 . .
C22 C23 C18 118.9(4) . .
C22 C23 H23A 120.5 . .
C18 C23 H23A 120.5 . .
O5 C24 O6 122.3(4) . .
O5 C24 C21 124.3(4) . .
O6 C24 C21 113.3(4) . .
C2 N1 C1 112.6(3) . .
C2 N2 C3 113.7(3) . .
C1 N3 C3 114.0(3) . .
C3 N4 C18 130.8(3) . .
C3 N4 H4A 114.6 . .
C18 N4 H4A 114.6 . .
C10 O1 Co1 134.0(3) . .
Co1 O1W H1WA 101.5 . .
Co1 O1W H1WB 128.9 . .
H1WA O1W H1WB 98.2 . .
Co1 O2W H2WA 121.9 . .
Co1 O2W H2WB 117.7 . .
H2WA O2W H2WB 108.8 . .
C17 O3 Co1 139.2(3) . 2_556
Co1 O3W H3WA 115.9 . .
Co1 O3W H3WB 123.1 . .
H3WA O3W H3WB 96.5 . .
C17 O4 Co1 122.8(2) . 1_465
H4WA O4W H4WB 110.1 . .
H5WA O5W H5WB 108.8 . .
C24 O6 H6A 109.5 . .
C1 S1 C4 103.40(19) . .
C2 S2 C11 101.84(19) . .

loop_
_geom_bond_atom_site_label_1
_geom_bond_atom_site_label_2
_geom_bond_distance
_geom_bond_site_symmetry_2
Co1 O1 2.055(3) .
Co1 O2W 2.062(3) .
Co1 O3 2.086(3) 2_546
Co1 O4 2.111(3) 1_645
Co1 O3W 2.124(3) .
Co1 O1W 2.153(3) .
C1 N3 1.330(5) .
C1 N1 1.339(5) .
C1 S1 1.756(4) .
C2 N2 1.328(5) .
C2 N1 1.336(5) .
C2 S2 1.759(4) .
C3 N2 1.337(5) .
C3 N3 1.344(5) .
C3 N4 1.363(5) .
C4 C9 1.385(6) .
C4 C5 1.388(5) .
C4 S1 1.777(4) .
C5 C6 1.397(5) .
C5 H5A 0.9300 .
C6 C7 1.388(6) .
C6 C10 1.505(5) .
C7 C8 1.385(6) .
C7 H7A 0.9300 .
C8 C9 1.379(6) .
C8 H8A 0.9300 .
C9 H9A 0.9300 .
C10 O1 1.246(4) .
C10 O2 1.267(5) .
C11 C15 1.376(6) .
C11 C12 1.379(5) .
C11 S2 1.780(4) .
C12 C13 1.386(5) .
C12 H12A 0.9300 .
C13 C14 1.379(5) .
C13 C17 1.507(5) .
C14 C16 1.397(6) .
C14 H14A 0.9300 .
C15 C16 1.377(6) .
C15 H15A 0.9300 .
C16 H16A 0.9300 .
C17 O3 1.248(4) .
C17 O4 1.263(4) .
C18 C23 1.390(5) .
C18 C19 1.393(5) .
C18 N4 1.413(5) .
C19 C20 1.375(6) .
C19 H19A 0.9300 .
C20 C21 1.379(6) .
C20 H20A 0.9300 .
C21 C22 1.389(6) .
C21 C24 1.474(6) .
C22 C23 1.388(6) .
C22 H22A 0.9300 .
C23 H23A 0.9300 .
C24 O5 1.227(5) .
C24 O6 1.311(5) .
N4 H4A 0.8600 .
O1W H1WA 0.8498 .
O1W H1WB 0.8500 .
O2W H2WA 0.8500 .
O2W H2WB 0.8500 .
O3 Co1 2.086(3) 2_556
O3W H3WA 0.8499 .
O3W H3WB 0.8500 .
O4 Co1 2.111(3) 1_465
O4W H4WA 0.8502 .
O4W H4WB 0.8501 .
O5W H5WA 0.8500 .
O5W H5WB 0.8503 .
O6 H6A 0.8200 .

loop_
_geom_hbond_atom_site_label_D
_geom_hbond_atom_site_label_H
_geom_hbond_atom_site_label_A
_geom_hbond_distance_DH
_geom_hbond_distance_HA
_geom_hbond_distance_DA
_geom_hbond_angle_DHA
_geom_hbond_site_symmetry_A
O2W H2WA O4 0.85 1.85 2.696(4) 177.5 2_536
O2W H2WB O5 0.85 1.92 2.766(4) 177.2 2_536
O3W H3WB O5W 0.85 1.87 2.719(5) 173.3 1_545
O6 H6A O4W 0.82 1.84 2.631(5) 162.9 1_475
N4 H4A O2 0.86 2.05 2.908(4) 172.3 3_556
